data_9017224
loop_
_publ_author_name
'Krivovichev, S. V.'
'Vergasova, L. P.'
'Filatov, S. K.'
'rybin D S'
'Britvin, S. N.'
'Ananiev, V. V.'

_publ_section_title
;
 Hatertite, Na2(Ca,Na)(Fe3+,Cu)2(AsO4)3, a new alluaudite-group mineral from
 Tolbachik fumaroles, Kamchatka peninsula, Russia
;
_journal_name_full 'European Journal of Mineralogy'
_journal_page_first 683
_journal_page_last 691
_journal_volume 25
_journal_year 2013
_chemical_compound_source 'Tolbachik fumaroles, Kamchatka peninsula, Russia'
_chemical_formula_sum 'Al0.38 As3 Ca0.73 Cu0.4 Fe0.9 K0.3 Mn0.13 Na1.69 O12 Zn0.32'
_chemical_name_mineral Hatertite
_space_group_IT_number 15
_space_group_name_Hall '-C 2yc'
_space_group_name_H-M_alt 'C 1 2/c 1'
_symmetry_space_group_name_H-M 'C 1 2/c 1'
_cell_angle_alpha 90
_cell_angle_beta 113.828
_cell_angle_gamma 90
_cell_formula_units_Z 4
_cell_length_a 12.640
_cell_length_b 13.007
_cell_length_c 6.700
_cell_volume 1007.644
_database_code_amcsd 0020029
_exptl_crystal_density_diffrn 4.025
_cod_data_source_file inputs/fixed/downloads/08/08593.cif
_cod_data_source_block 08593
_cod_original_formula_sum 'Na1.69 Ca.73 K.3 Mn.13 (Fe.9 Cu.4 Al.38 Zn.32) As3 O12'
_cod_database_code 9017224

loop_
_space_group_symop_operation_xyz
x,y,z
1/2+x,1/2+y,z
x,-y,1/2+z
1/2+x,1/2-y,1/2+z
-x,y,1/2-z
1/2-x,1/2+y,1/2-z
-x,-y,-z
1/2-x,1/2-y,-z

loop_
_atom_site_aniso_label
_atom_site_aniso_U_11
_atom_site_aniso_U_22
_atom_site_aniso_U_33
_atom_site_aniso_U_12
_atom_site_aniso_U_13
_atom_site_aniso_U_23
NaA(1) 0.03940 0.01890 0.02050 -0.00420 -0.00610 0.00300
CaA(1) 0.03940 0.01890 0.02050 -0.00420 -0.00610 0.00300
NaA(2) 0.02170 0.04700 0.05200 0.00000 -0.00490 0.00000
KA(2) 0.02170 0.04700 0.05200 0.00000 -0.00490 0.00000
CaM(1) 0.02390 0.01800 0.02840 0.00000 0.01540 0.00000
NaM(1) 0.02390 0.01800 0.02840 0.00000 0.01540 0.00000
MnM(1) 0.02390 0.01800 0.02840 0.00000 0.01540 0.00000
Fe3+M(2) 0.01620 0.01480 0.01300 0.00060 0.00580 -0.00040
CuM(2) 0.01620 0.01480 0.01300 0.00060 0.00580 -0.00040
AlM(2) 0.01620 0.01480 0.01300 0.00060 0.00580 -0.00040
ZnM(2) 0.01620 0.01480 0.01300 0.00060 0.00580 -0.00040
AsT(1) 0.02210 0.01490 0.01020 0.00000 0.00380 0.00000
AsT(2) 0.02280 0.01460 0.01160 0.00210 0.00430 0.00060
O(1) 0.02700 0.02400 0.01070 0.00000 0.00660 -0.00490
O(2) 0.03300 0.02400 0.03400 0.00250 0.01300 -0.01360
O(3) 0.03200 0.01600 0.01600 -0.00530 0.00380 -0.00150
O(4) 0.02700 0.02300 0.01930 0.00520 0.00870 0.00610
O(5) 0.03100 0.02200 0.01590 0.00180 0.01440 0.00350
O(6) 0.04400 0.02400 0.02600 -0.01780 0.01100 -0.00050

loop_
_atom_site_label
_atom_site_fract_x
_atom_site_fract_y
_atom_site_fract_z
_atom_site_occupancy
_atom_site_U_iso_or_equiv
_atom_site_type_symbol
_atom_site_attached_hydrogens
NaA(1) 0.50000 0.00000 0.00000 0.87000 0.03210 Na 0
CaA(1) 0.50000 0.00000 0.00000 0.13000 0.03210 Ca 0
NaA(2) 0.00000 -0.00800 0.25000 0.55000 0.04660 Na 0
KA(2) 0.00000 -0.00800 0.25000 0.30000 0.04660 K 0
CaM(1) 0.00000 0.26401 0.25000 0.60000 0.02190 Ca 0
NaM(1) 0.00000 0.26401 0.25000 0.27000 0.02190 Na 0
MnM(1) 0.00000 0.26401 0.25000 0.13000 0.02190 Mn 0
Fe3+M(2) 0.27324 0.65670 0.35841 0.45000 0.01470 Fe 0
CuM(2) 0.27324 0.65670 0.35841 0.20000 0.01470 Cu 0
AlM(2) 0.27324 0.65670 0.35841 0.19000 0.01470 Al 0
ZnM(2) 0.27324 0.65670 0.35841 0.16000 0.01470 Zn 0
AsT(1) 0.00000 -0.27594 0.25000 1.00000 0.01660 As 0
AsT(2) 0.24467 -0.10591 0.13632 1.00000 0.01722 As 0
O(1) 0.44760 0.70070 0.52590 1.00000 0.02080 O 0
O(2) 0.09710 0.64470 0.22110 1.00000 0.03080 O 0
O(3) 0.32620 0.66610 0.10440 1.00000 0.02350 O 0
O(4) 0.11610 0.40830 0.30610 1.00000 0.02350 O 0
O(5) 0.23060 0.82000 0.33330 1.00000 0.02140 O 0
O(6) 0.31870 0.50720 0.37320 1.00000 0.03220 O 0

loop_
_cod_changelog_entry_id
_cod_changelog_entry_author
_cod_changelog_entry_date
_cod_changelog_entry_text
1
;cod-tools version 3.8.0
Id: cif_guess_AMCSD_atom_types 9581 2023-05-17 12:35:41Z saulius
;
2023-05-23T09:20:23+03:00
;Derived atom types and hydrogen counts
from atom names that follow the AMCSD naming convention
(Wat == water, O-H == hydroxyl).
;

loop_
_cod_related_entry_id
_cod_related_entry_database
_cod_related_entry_code
1 AMCSD 0020029
